data_2202002
loop_
_publ_author_name
'Christopher M. Beaudry'
'Jenny Pehl'
'Karen M. Wovkulich'

_publ_section_title
;
 (9-Anthrylmethyl)trimethylammonium chloride monohydrate
;
_journal_issue 6
_journal_name_full 'Acta Crystallographica Section E'
_journal_page_first o897
_journal_page_last o898
_journal_paper_doi 10.1107/S1600536803011280
_journal_volume 59
_journal_year 2003
_chemical_formula_iupac 'C18 H20 N 1+, Cl 1-, H2 O'
_chemical_formula_moiety 'C18 H20 N 1+, Cl 1-, H2 O'
_chemical_formula_sum 'C18 H22 Cl N O'
_chemical_formula_weight 303.83
_space_group_IT_number 4
_symmetry_cell_setting monoclinic
_symmetry_space_group_name_Hall 'P 2yb'
_symmetry_space_group_name_H-M 'P 1 21 1'
_cell_angle_alpha 90
_cell_angle_beta 92.0880(10)
_cell_angle_gamma 90
_cell_formula_units_Z 4
_cell_length_a 8.1368(6)
_cell_length_b 10.2645(8)
_cell_length_c 19.351(2)
_cell_measurement_reflns_used 3212
_cell_measurement_temperature 148.2
_cell_measurement_theta_max 24.3
_cell_measurement_theta_min 2.5
_cell_volume 1615.1(2)
_computing_cell_refinement 'SAINT (Bruker, 2000)'
_computing_data_collection 'SMART (Bruker, 1999)'
_computing_data_reduction SAINT
_computing_molecular_graphics TEXSAN
_computing_publication_material TEXSAN
_computing_structure_refinement TEXSAN
_computing_structure_solution 'SIR92 (Altomare et al., 1992)'
_diffrn_ambient_temperature 148.2
_diffrn_measurement_device_type 'SMART 1K CCD'
_diffrn_measurement_method \w
_diffrn_radiation_monochromator graphite
_diffrn_radiation_source 'X-ray tube'
_diffrn_radiation_type MoK\a
_diffrn_radiation_wavelength 0.7107
_diffrn_reflns_av_R_equivalents 0.0570
_diffrn_reflns_limit_h_max 8
_diffrn_reflns_limit_h_min -9
_diffrn_reflns_limit_k_max 10
_diffrn_reflns_limit_k_min -11
_diffrn_reflns_limit_l_max 22
_diffrn_reflns_limit_l_min -22
_diffrn_reflns_number 7199
_diffrn_reflns_theta_max 24.72
_diffrn_reflns_theta_min 2.50
_exptl_absorpt_coefficient_mu 0.235
_exptl_absorpt_correction_T_max 0.97
_exptl_absorpt_correction_T_min 0.80
_exptl_absorpt_correction_type empirical
_exptl_absorpt_process_details '(Blessing, 1995)'
_exptl_crystal_colour yellow
_exptl_crystal_density_diffrn 1.249
_exptl_crystal_density_method 'not measured'
_exptl_crystal_description tablet
_exptl_crystal_F_000 648.00
_exptl_crystal_size_max 0.230
_exptl_crystal_size_mid 0.150
_exptl_crystal_size_min 0.120
_refine_diff_density_max 0.70
_refine_diff_density_min -0.26
_refine_ls_extinction_method none
_refine_ls_goodness_of_fit_ref 1.536
_refine_ls_hydrogen_treatment mixed
_refine_ls_matrix_type full
_refine_ls_number_parameters 378
_refine_ls_number_reflns 3143
_refine_ls_number_restraints 0
_refine_ls_R_factor_all 0.0606
_refine_ls_R_factor_gt 0.0439
_refine_ls_shift/su_max 0.0070
_refine_ls_shift/su_mean 0.0000
_refine_ls_structure_factor_coef F
_refine_ls_weighting_scheme sigma
_refine_ls_wR_factor_all 0.0565
_refine_ls_wR_factor_gt 0.0535
_refine_ls_wR_factor_ref 0.0535
_reflns_number_gt 3143
_reflns_number_total 4282
_reflns_threshold_expression F^2^>3\s(F^2^)
_cod_data_source_file fl6038.cif
_cod_data_source_block I
_cod_depositor_comments
;
The following automatic conversions were performed:

'_atom_site_thermal_displace_type' tag value 'Uij' was replaced with
'Uani' value 86 times.

Automatic conversion script
Id: cif_fix_values 1646 2011-03-28 12:23:43Z adriana 
;
_cod_original_sg_symbol_H-M 'P 21'
_cod_original_formula_sum 'C18 H22 Cl N O '
_cod_database_code 2202002
_cod_database_fobs_code 2202002

loop_
_symmetry_equiv_pos_as_xyz
'  +x,  +y,  +z'
'  -x,1/2+y,  -z'

loop_
_atom_site_aniso_label
_atom_site_aniso_U_11
_atom_site_aniso_U_22
_atom_site_aniso_U_33
_atom_site_aniso_U_12
_atom_site_aniso_U_13
_atom_site_aniso_U_23
Cl1 0.0449(9) 0.0450(10) 0.0363(8) -0.0122(7) -0.0028(7) 0.0137(7)
Cl2 0.0409(8) 0.0380(10) 0.0464(8) -0.0033(8) 0.0019(7) -0.0083(8)
O1 0.030(2) 0.091(4) 0.105(4) -0.003(2) 0.004(2) 0.051(3)
O2 0.032(2) 0.045(3) 0.049(2) 0.005(2) 0.005(2) 0.006(2)
N1 0.025(2) 0.030(3) 0.020(2) -0.005(2) -0.005(2) 0.001(2)
N2 0.022(2) 0.026(3) 0.024(2) 0.002(2) 0.006(2) -0.004(2)
C1 0.018(3) 0.023(3) 0.020(3) -0.002(2) 0.003(2) -0.003(2)
C2 0.019(3) 0.023(3) 0.028(3) 0.000(2) -0.003(2) -0.002(2)
C3 0.027(3) 0.023(3) 0.038(3) 0.001(3) -0.002(2) 0.001(3)
C4 0.028(3) 0.019(4) 0.055(4) 0.004(3) -0.001(3) -0.004(3)
C5 0.028(3) 0.027(4) 0.065(4) 0.006(3) 0.008(3) -0.017(3)
C6 0.027(3) 0.045(4) 0.040(4) 0.003(3) 0.004(3) -0.018(3)
C7 0.020(3) 0.029(4) 0.030(3) -0.002(2) -0.001(2) -0.007(3)
C8 0.025(3) 0.046(4) 0.018(3) -0.005(3) 0.000(2) 0.000(3)
C9 0.023(3) 0.024(3) 0.023(3) -0.007(3) -0.001(2) 0.002(3)
C10 0.033(3) 0.042(4) 0.029(3) -0.012(3) -0.008(2) 0.010(3)
C11 0.041(4) 0.027(4) 0.039(4) -0.005(3) -0.009(3) 0.013(3)
C12 0.028(3) 0.026(4) 0.042(4) 0.004(3) -0.008(3) 0.000(3)
C13 0.028(3) 0.027(4) 0.030(3) 0.004(3) 0.000(2) -0.002(3)
C14 0.015(2) 0.023(3) 0.027(3) -0.002(2) -0.004(2) 0.002(2)
C15 0.016(2) 0.021(3) 0.034(3) 0.001(2) -0.001(2) 0.000(2)
C16 0.032(3) 0.036(4) 0.029(3) -0.005(3) -0.007(2) -0.002(2)
C17 0.036(3) 0.047(4) 0.025(3) -0.004(3) 0.001(2) -0.005(3)
C18 0.031(3) 0.030(4) 0.037(3) 0.007(3) -0.008(2) 0.003(2)
C19 0.016(3) 0.024(3) 0.025(3) -0.002(2) 0.002(2) 0.001(2)
C20 0.018(3) 0.025(3) 0.028(3) 0.000(2) 0.004(2) 0.002(3)
C21 0.030(3) 0.029(4) 0.024(3) 0.007(3) 0.003(2) -0.003(3)
C22 0.040(4) 0.022(4) 0.039(3) 0.006(3) 0.009(3) 0.005(3)
C23 0.027(3) 0.025(4) 0.045(4) 0.002(3) 0.013(3) -0.005(3)
C24 0.036(3) 0.031(4) 0.028(3) -0.009(3) 0.005(2) -0.009(3)
C25 0.019(2) 0.024(3) 0.028(3) -0.004(3) 0.004(2) 0.001(3)
C26 0.025(3) 0.034(4) 0.023(3) -0.007(3) 0.001(2) -0.005(3)
C27 0.017(3) 0.030(4) 0.027(3) 0.001(2) -0.001(2) 0.003(3)
C28 0.026(3) 0.032(4) 0.037(3) -0.005(3) 0.002(3) 0.007(3)
C29 0.031(3) 0.041(4) 0.042(3) 0.008(3) 0.007(3) 0.014(3)
C30 0.032(3) 0.018(4) 0.045(3) 0.003(3) 0.007(3) 0.004(3)
C31 0.025(3) 0.030(4) 0.033(3) -0.004(3) 0.004(2) -0.002(3)
C32 0.019(3) 0.025(3) 0.026(3) -0.001(2) 0.004(2) -0.002(2)
C33 0.022(3) 0.022(3) 0.025(3) 0.000(2) 0.005(2) -0.003(2)
C34 0.033(3) 0.025(3) 0.039(3) 0.006(3) 0.006(2) -0.006(3)
C35 0.053(4) 0.049(4) 0.020(3) 0.002(3) 0.003(3) -0.006(3)
C36 0.024(3) 0.031(4) 0.036(3) -0.002(3) 0.004(2) -0.002(3)

loop_
_atom_site_label
_atom_site_fract_x
_atom_site_fract_y
_atom_site_fract_z
_atom_site_U_iso_or_equiv
_atom_site_thermal_displace_type
_atom_site_calc_flag
_atom_site_calc_attached_atom
_atom_site_occupancy
Cl1 -0.8729(2) -0.4608 0.01010(7) 0.0317(4) Uani ? ? 1.000
Cl2 -0.3544(2) -0.5452(2) -0.48686(7) 0.0313(4) Uani ? ? 1.000
O1 -1.1640(5) -0.2587(5) 0.0326(3) 0.072(2) Uani ? ? 1.000
O2 -0.3419(4) -0.8532(4) -0.5084(2) 0.0420(10) Uani ? ? 1.000
N1 -0.6536(5) -0.1345(5) -0.0504(2) 0.0150(10) Uani ? ? 1.000
N2 -0.1511(4) -0.1949(4) -0.4454(2) 0.0200(10) Uani ? ? 1.000
C1 -0.7789(5) -0.1706(5) -0.1725(2) 0.0270(10) Uani ? ? 1.000
C2 -0.7310(6) -0.2876(5) -0.2058(2) 0.0140(10) Uani ? ? 1.000
C3 -0.7174(6) -0.4108(6) -0.1715(3) 0.022(2) Uani ? ? 1.000
C4 -0.6697(7) -0.5203(5) -0.2061(3) 0.030(2) Uani ? ? 1.000
C5 -0.6338(7) -0.5128(6) -0.2771(3) 0.036(2) Uani ? ? 1.000
C6 -0.6475(7) -0.3996(7) -0.3117(3) 0.030(2) Uani ? ? 1.000
C7 -0.6967(6) -0.2831(6) -0.2779(3) 0.021(2) Uani ? ? 1.000
C8 -0.7114(6) -0.1665(6) -0.3142(2) 0.018(2) Uani ? ? 1.000
C9 -0.7655(6) -0.0540(6) -0.2826(2) 0.0220(10) Uani ? ? 1.000
C10 -0.7884(6) 0.0645(6) -0.3216(3) 0.022(2) Uani ? ? 1.000
C11 -0.8482(7) 0.1723(6) -0.2925(3) 0.030(2) Uani ? ? 1.000
C12 -0.8874(6) 0.1709(6) -0.2223(3) 0.039(2) Uani ? ? 1.000
C13 -0.8671(6) 0.0627(5) -0.1832(2) 0.022(2) Uani ? ? 1.000
C14 -0.8034(5) -0.0554(6) -0.2111(2) 0.0190(10) Uani ? ? 1.000
C15 -0.8060(5) -0.1706(5) -0.0958(2) 0.0180(10) Uani ? ? 1.000
C16 -0.5764(6) -0.0094(5) -0.0707(3) 0.032(2) Uani ? ? 1.000
C17 -0.7066(7) -0.1240(6) 0.0226(3) 0.028(2) Uani ? ? 1.000
C18 -0.5271(6) -0.2408(5) -0.0539(3) 0.018(2) Uani ? ? 1.000
C19 -0.2742(5) -0.1882(6) -0.3243(2) 0.0170(10) Uani ? ? 1.000
C20 -0.3007(6) -0.0623(5) -0.2971(2) 0.0220(10) Uani ? ? 1.000
C21 -0.3583(6) 0.0449(6) -0.3389(2) 0.024(2) Uani ? ? 1.000
C22 -0.3825(7) 0.1656(6) -0.3106(3) 0.028(2) Uani ? ? 1.000
C23 -0.3581(6) 0.1857(6) -0.2388(3) 0.025(2) Uani ? ? 1.000
C24 -0.3038(7) 0.0875(6) -0.1968(3) 0.022(2) Uani ? ? 1.000
C25 -0.2765(6) -0.0394(6) -0.2248(2) 0.0230(10) Uani ? ? 1.000
C26 -0.2247(6) -0.1398(6) -0.1814(2) 0.030(2) Uani ? ? 1.000
C27 -0.2019(6) -0.2662(5) -0.2057(2) 0.017(2) Uani ? ? 1.000
C28 -0.1522(6) -0.3686(6) -0.1603(3) 0.038(2) Uani ? ? 1.000
C29 -0.1259(7) -0.4893(6) -0.1845(3) 0.032(2) Uani ? ? 1.000
C30 -0.1535(7) -0.5175(5) -0.2552(3) 0.034(2) Uani ? ? 1.000
C31 -0.2037(6) -0.4235(6) -0.3002(3) 0.017(2) Uani ? ? 1.000
C32 -0.2261(6) -0.2920(5) -0.2789(2) 0.0090(10) Uani ? ? 1.000
C33 -0.3010(5) -0.2135(5) -0.4006(2) 0.0170(10) Uani ? ? 1.000
C34 -0.0254(6) -0.2980(5) -0.4307(3) 0.028(2) Uani ? ? 1.000
C35 -0.2098(7) -0.2058(6) -0.5197(2) 0.047(2) Uani ? ? 1.000
C36 -0.0711(6) -0.0654(6) -0.4348(2) 0.027(2) Uani ? ? 1.000
H1 -0.7416 -0.4167 -0.1239 0.0259 Uani ? ? 1.000
H2 -0.6611 -0.6011 -0.1824 0.0360 Uani ? ? 1.000
H3 -0.5994 -0.5886 -0.3006 0.0427 Uani ? ? 1.000
H4 -0.6242 -0.3970 -0.3595 0.0356 Uani ? ? 1.000
H5 -0.6833 -0.1634 -0.3615 0.0210 Uani ? ? 1.000
H6 -0.7599 0.0664 -0.3688 0.0268 Uani ? ? 1.000
H7 -0.8648 0.2496 -0.3193 0.0357 Uani ? ? 1.000
H8 -0.9288 0.2481 -0.2019 0.0471 Uani ? ? 1.000
H9 -0.8959 0.0652 -0.1361 0.0262 Uani ? ? 1.000
H10 -0.8907 -0.1097 -0.0867 0.0217 Uani ? ? 1.000
H11 -0.8404 -0.2553 -0.0829 0.0217 Uani ? ? 1.000
H12 -0.5388 -0.0163 -0.1165 0.0389 Uani ? ? 1.000
H13 -0.4859 0.0095 -0.0399 0.0389 Uani ? ? 1.000
H14 -0.6550 0.0590 -0.0688 0.0389 Uani ? ? 1.000
H15 -0.7836 -0.0549 0.0260 0.0336 Uani ? ? 1.000
H16 -0.6135 -0.1069 0.0522 0.0336 Uani ? ? 1.000
H17 -0.7562 -0.2035 0.0357 0.0336 Uani ? ? 1.000
H18 -0.5744 -0.3210 -0.0407 0.0214 Uani ? ? 1.000
H19 -0.4364 -0.2207 -0.0233 0.0214 Uani ? ? 1.000
H20 -0.4902 -0.2473 -0.0998 0.0214 Uani ? ? 1.000
H21 -0.3804 0.0322 -0.3868 0.0283 Uani ? ? 1.000
H22 -0.4158 0.2366 -0.3396 0.0337 Uani ? ? 1.000
H23 -0.3801 0.2691 -0.2197 0.0305 Uani ? ? 1.000
H24 -0.2844 0.1032 -0.1487 0.0266 Uani ? ? 1.000
H25 -0.2041 -0.1220 -0.1337 0.0362 Uani ? ? 1.000
H26 -0.1371 -0.3515 -0.1122 0.0461 Uani ? ? 1.000
H27 -0.0883 -0.5556 -0.1537 0.0388 Uani ? ? 1.000
H28 -0.1370 -0.6035 -0.2715 0.0407 Uani ? ? 1.000
H29 -0.2246 -0.4455 -0.3473 0.0200 Uani ? ? 1.000
H30 -0.3373 -0.3008 -0.4059 0.0209 Uani ? ? 1.000
H31 -0.3849 -0.1558 -0.4172 0.0209 Uani ? ? 1.000
H32 -0.0744 -0.3812 -0.4367 0.0338 Uani ? ? 1.000
H33 0.0166 -0.2891 -0.3845 0.0338 Uani ? ? 1.000
H34 0.0620 -0.2887 -0.4616 0.0338 Uani ? ? 1.000
H35 -0.2866 -0.1381 -0.5302 0.0569 Uani ? ? 1.000
H36 -0.2611 -0.2878 -0.5270 0.0569 Uani ? ? 1.000
H37 -0.1188 -0.1979 -0.5488 0.0569 Uani ? ? 1.000
H38 0.0166 -0.0562 -0.4656 0.0322 Uani ? ? 1.000
H39 -0.0290 -0.0585 -0.3885 0.0322 Uani ? ? 1.000
H40 -0.1495 0.0019 -0.4436 0.0322 Uani ? ? 1.000
H41 -0.4565 -0.9074 -0.5019 0.0592 Uani ? ? 1.000
H42 -0.3636 -0.7705 -0.4995 0.0592 Uani ? ? 1.000
H43 -1.0685 -0.2843 0.0273 0.0592 Uani ? ? 1.000
H44 -1.1298 -0.1784 0.0028 0.0592 Uani ? ? 1.000

loop_
_atom_type_symbol
_atom_type_scat_dispersion_real
_atom_type_scat_dispersion_imag
_atom_type_scat_source
Cl 0.148 0.159 'International Tables'
N 0.006 0.003 'International Tables'
C 0.003 0.002 'International Tables'
H 0.000 0.000 'International Tables'
O 0.011 0.006 'International Tables'

loop_
_geom_angle_atom_site_label_1
_geom_angle_atom_site_label_2
_geom_angle_atom_site_label_3
_geom_angle
_geom_angle_publ_flag
C15 N1 C16 113.4(3) yes
C15 N1 C17 107.6(3) yes
C15 N1 C18 109.8(4) yes
C16 N1 C17 109.0(4) yes
C16 N1 C18 108.5(4) yes
C17 N1 C18 108.4(4) yes
C33 N2 C34 110.9(4) yes
C33 N2 C35 107.5(4) yes
C33 N2 C36 112.7(4) yes
C34 N2 C35 108.7(4) yes
C34 N2 C36 108.2(4) yes
C35 N2 C36 108.7(4) yes
C2 C1 C14 120.3(4) no
C2 C1 C15 119.8(4) no
C14 C1 C15 119.9(4) no
C1 C2 C3 123.7(4) no
C1 C2 C7 118.6(5) no
C3 C2 C7 117.7(5) no
C2 C3 C4 121.1(5) no
C3 C4 C5 120.0(5) no
C4 C5 C6 120.9(5) no
C5 C6 C7 121.1(5) no
C2 C7 C6 119.1(5) no
C2 C7 C8 120.2(5) no
C6 C7 C8 120.7(5) no
C7 C8 C9 121.1(5) no
C8 C9 C10 120.6(5) no
C8 C9 C14 120.2(5) no
C10 C9 C14 119.2(5) no
C9 C10 C11 121.3(5) no
C10 C11 C12 119.6(5) no
C11 C12 C13 121.5(5) no
C12 C13 C14 121.6(5) no
C1 C14 C9 119.3(5) no
C1 C14 C13 123.9(4) no
C9 C14 C13 116.8(5) no
N1 C15 C1 114.7(3) yes
C20 C19 C32 119.6(4) no
C20 C19 C33 120.3(4) no
C32 C19 C33 120.1(5) no
C19 C20 C21 122.8(4) no
C19 C20 C25 119.9(5) no
C21 C20 C25 117.2(5) no
C20 C21 C22 121.1(5) no
C21 C22 C23 120.5(5) no
C22 C23 C24 120.7(5) no
C23 C24 C25 120.0(5) no
C20 C25 C24 120.3(5) no
C20 C25 C26 120.1(5) no
C24 C25 C26 119.6(5) no
C25 C26 C27 121.9(5) no
C26 C27 C28 121.3(5) no
C26 C27 C32 119.0(5) no
C28 C27 C32 119.7(5) no
C27 C28 C29 120.8(5) no
C28 C29 C30 120.4(5) no
C29 C30 C31 120.8(5) no
C30 C31 C32 122.0(5) no
C19 C32 C27 119.4(5) no
C19 C32 C31 124.4(4) no
C27 C32 C31 116.2(5) no
N2 C33 C19 116.3(4) yes

loop_
_geom_bond_atom_site_label_1
_geom_bond_atom_site_label_2
_geom_bond_site_symmetry_1
_geom_bond_site_symmetry_2
_geom_bond_distance
_geom_bond_publ_flag
N1 C15 ? ? 1.539(6) yes
N1 C16 ? ? 1.488(6) yes
N1 C17 ? ? 1.495(6) yes
N1 C18 ? ? 1.503(6) yes
N2 C33 ? ? 1.535(6) yes
N2 C34 ? ? 1.492(7) yes
N2 C35 ? ? 1.503(6) yes
N2 C36 ? ? 1.490(7) yes
C1 C2 ? ? 1.423(7) no
C1 C14 ? ? 1.408(7) no
C1 C15 ? ? 1.510(6) no
C2 C3 ? ? 1.430(7) no
C2 C7 ? ? 1.434(7) no
C3 C4 ? ? 1.372(7) no
C4 C5 ? ? 1.418(8) no
C5 C6 ? ? 1.343(8) no
C6 C7 ? ? 1.428(8) no
C7 C8 ? ? 1.391(7) no
C8 C9 ? ? 1.387(7) no
C9 C10 ? ? 1.440(8) no
C9 C14 ? ? 1.427(6) no
C10 C11 ? ? 1.341(8) no
C11 C12 ? ? 1.407(7) no
C12 C13 ? ? 1.350(7) no
C13 C14 ? ? 1.432(7) no
C19 C20 ? ? 1.416(7) no
C19 C32 ? ? 1.427(7) no
C19 C33 ? ? 1.505(7) no
C20 C21 ? ? 1.434(7) no
C20 C25 ? ? 1.424(7) no
C21 C22 ? ? 1.371(8) no
C22 C23 ? ? 1.412(7) no
C23 C24 ? ? 1.359(8) no
C24 C25 ? ? 1.431(7) no
C25 C26 ? ? 1.385(7) no
C26 C27 ? ? 1.395(7) no
C27 C28 ? ? 1.419(7) no
C27 C32 ? ? 1.447(7) no
C28 C29 ? ? 1.344(8) no
C29 C30 ? ? 1.409(8) no
C30 C31 ? ? 1.352(7) no
C31 C32 ? ? 1.425(7) no
O1 H43 ? ? 0.8304000 no
O1 H44 ? ? 1.0494000 no
O2 H41 ? ? 1.0967000 no
O2 H42 ? ? 0.8857000 no
C3 H1 ? ? 0.9500000 no
C4 H2 ? ? 0.9500000 no
C5 H3 ? ? 0.9500000 no
C6 H4 ? ? 0.9500000 no
C8 H5 ? ? 0.9500000 no
C10 H6 ? ? 0.9500000 no
C11 H7 ? ? 0.9500000 no
C12 H8 ? ? 0.9500000 no
C13 H9 ? ? 0.9500000 no
C15 H10 ? ? 0.9500000 no
C15 H11 ? ? 0.9500000 no
C16 H12 ? ? 0.9500000 no
C16 H13 ? ? 0.9500000 no
C16 H14 ? ? 0.9500000 no
C17 H15 ? ? 0.9500000 no
C17 H16 ? ? 0.9500000 no
C17 H17 ? ? 0.9500000 no
C18 H18 ? ? 0.9500000 no
C18 H19 ? ? 0.9500000 no
C18 H20 ? ? 0.9500000 no
C21 H21 ? ? 0.9500000 no
C22 H22 ? ? 0.9500000 no
C23 H23 ? ? 0.9500000 no
C24 H24 ? ? 0.9500000 no
C26 H25 ? ? 0.9500000 no
C28 H26 ? ? 0.9500000 no
C29 H27 ? ? 0.9500000 no
C30 H28 ? ? 0.9500000 no
C31 H29 ? ? 0.9500000 no
C33 H30 ? ? 0.9500000 no
C33 H31 ? ? 0.9500000 no
C34 H32 ? ? 0.9500000 no
C34 H33 ? ? 0.9500000 no
C34 H34 ? ? 0.9500000 no
C35 H35 ? ? 0.9500000 no
C35 H36 ? ? 0.9500000 no
C35 H37 ? ? 0.9500000 no
C36 H38 ? ? 0.9500000 no
C36 H39 ? ? 0.9500000 no
C36 H40 ? ? 0.9500000 no

loop_
_geom_hbond_atom_site_label_D
_geom_hbond_atom_site_label_H
_geom_hbond_atom_site_label_A
_geom_hbond_site_symmetry_A
_geom_hbond_distance_DH
_geom_hbond_distance_HA
_geom_hbond_distance_DA
_geom_hbond_angle_DHA
O1 H43 Cl1 . 0.83 2.44 3.190(5) 150
O1 H44 Cl1 2_355 1.05 2.25 3.185(5) 148
O2 H41 Cl2 2_444 1.10 2.10 3.159(4) 163
O2 H42 Cl2 . 0.89 2.33 3.191(5) 165
